data_1545896
loop_
_publ_author_name
'Laval, J. P.'
'Abaouz, A.'

_publ_section_title
;
 Crystal chemistry of anion-excess ReO3-related phases : crystal structure
 of beta-PrZr3F15
;
_journal_name_full 'Journal of Solid State Chemistry'
_journal_page_first 324
_journal_page_last 331
_journal_paper_doi 10.1016/S0022-4596(05)80266-X
_journal_volume 96
_journal_year 1992
_chemical_formula_sum 'F15 Pr Zr3'
_chemical_formula_weight 699.57
_space_group_IT_number 160
_symmetry_cell_setting trigonal
_symmetry_Int_Tables_number 160
_symmetry_space_group_name_Hall 'R 3 -2"'
_symmetry_space_group_name_H-M 'R 3 m :H'
_cell_angle_alpha 90.
_cell_angle_beta 90.
_cell_angle_gamma 120.
_cell_formula_units_Z 3
_cell_length_a 12.316(8)
_cell_length_b 12.316(8)
_cell_length_c 6.115(4)
_cell_volume 803.3(9)
_diffrn_ambient_temperature 293
_diffrn_radiation_probe x-ray
_diffrn_radiation_type MoK\a
_diffrn_radiation_wavelength 0.71069
_exptl_absorpt_coefficient_mu 7.500
_exptl_crystal_density_diffrn 4.34
_exptl_crystal_density_meas 4.36
_exptl_crystal_F_000 942
_refine_ls_number_parameters 36
_refine_ls_number_reflns 445
_refine_ls_R_factor_gt 0.033
_refine_ls_wR_factor_gt 0.033
_cod_data_source_file JSSC-1992-96-324-331.cif
_cod_data_source_block beta-PrZr3F15
_cod_original_cell_volume 803.3(13)
_cod_original_sg_symbol_H-M 'R 3 m'
_cod_database_code 1545896

loop_
_symmetry_equiv_pos_site_id
_symmetry_equiv_pos_as_xyz
1 x,y,z
2 -y,x-y,z
3 -x+y,-x,z
4 -y,-x,z
5 x,x-y,z
6 -x+y,y,z
7 1/3+x,2/3+y,2/3+z
8 1/3-y,2/3+x-y,2/3+z
9 1/3-x+y,2/3-x,2/3+z
10 1/3-y,2/3-x,2/3+z
11 1/3+x,2/3+x-y,2/3+z
12 1/3-x+y,2/3+y,2/3+z
13 2/3+x,1/3+y,1/3+z
14 2/3-y,1/3+x-y,1/3+z
15 2/3-x+y,1/3-x,1/3+z
16 2/3-y,1/3-x,1/3+z
17 2/3+x,1/3+x-y,1/3+z
18 2/3-x+y,1/3+y,1/3+z

loop_
_atom_site_aniso_label
_atom_site_aniso_U_11
_atom_site_aniso_U_22
_atom_site_aniso_U_33
_atom_site_aniso_U_23
_atom_site_aniso_U_13
_atom_site_aniso_U_12
Pr 0.0034(3) 0.0034(3) 0.0032(3) 0.0000 0.0000 0.0017(1)
Zr 0.0046(3) 0.0046(3) 0.0040(3) 0.0002(1) -0.0002(1) 0.0030(4)
F1 0.020(3) 0.020(3) 0.016(3) 0.0019(12) -0.0019(12) 0.019(4)
F2 0.021(3) 0.021(3) 0.016(4) 0.0056(19) -0.0056(19) 0.011(4)
F3 0.026(4) 0.026(4) 0.047(6) 0.019(3) -0.019(3) 0.008(4)
F4 0.011(2) 0.016(3) 0.0106(18) 0.0009(18) 0.0035(18) 0.007(2)

loop_
_atom_site_label
_atom_site_type_symbol
_atom_site_thermal_displace_type
_atom_site_fract_x
_atom_site_fract_y
_atom_site_fract_z
_atom_site_occupancy
_atom_site_U_iso_or_equiv
_atom_site_calc_flag
_atom_site_refinement_flags
_atom_site_disorder_assembly
_atom_site_disorder_group
Pr Pr Uani 0.33333 0.66667 0.1717(2) 1.000 0.0033(2) . . . .
Zr Zr Uani 0.47710(10) 0.52290(10) 0.66670 1.000 0.0041(2) . . . .
F1 F Uani 0.2191(4) 0.7809(4) 0.1854(15) 1.000 0.0147(17) . . . .
F2 F Uani 0.4074(5) 0.5926(5) 0.4585(15) 1.000 0.0191(19) . . . .
F3 F Uani 0.4121(7) 0.5879(7) 0.908(2) 1.000 0.035(3) . . . .
F4 F Uani 0.6283(6) 0.5860(6) 0.4422(9) 1.000 0.0124(13) . . . .

loop_
_geom_angle_atom_site_label_1
_geom_angle_atom_site_label_2
_geom_angle_atom_site_label_3
_geom_angle
_geom_angle_site_symmetry_1
_geom_angle_site_symmetry_2
_geom_angle_site_symmetry_3
_geom_angle_publ_flag
F1 Pr F2 130.1(3) . . . yes
F1 Pr F3 138.2(3) . . 1_554 yes
F1 Pr F3 70.3(3) . . 2_664 yes
F1 Pr F1 119.88(18) . . 2_665 yes
F1 Pr F2 68.9(3) . . 2_665 yes
F1 Pr F3 70.3(3) . . 3_564 yes
F1 Pr F1 119.88(17) . . 3_565 yes
F1 Pr F2 68.9(3) . . 3_565 yes
F2 Pr F3 91.8(3) . . 1_554 yes
F2 Pr F3 139.1(3) . . 2_664 yes
F1 Pr F2 68.9(2) 2_665 . . yes
F2 Pr F2 70.9(3) . . 2_665 yes
F2 Pr F3 139.1(2) . . 3_564 yes
F1 Pr F2 68.9(2) 3_565 . . yes
F2 Pr F2 70.9(3) . . 3_565 yes
F3 Pr F3 77.3(4) 1_554 . 2_664 yes
F1 Pr F3 70.3(3) 2_665 . 1_554 yes
F2 Pr F3 139.1(3) 2_665 . 1_554 yes
F3 Pr F3 77.3(4) 1_554 . 3_564 yes
F1 Pr F3 70.3(3) 3_565 . 1_554 yes
F2 Pr F3 139.1(2) 3_565 . 1_554 yes
F1 Pr F3 138.2(4) 2_665 . 2_664 yes
F2 Pr F3 91.8(3) 2_665 . 2_664 yes
F3 Pr F3 77.3(4) 2_664 . 3_564 yes
F1 Pr F3 70.3(3) 3_565 . 2_664 yes
F2 Pr F3 139.1(3) 3_565 . 2_664 yes
F1 Pr F2 130.1(3) 2_665 . 2_665 yes
F1 Pr F3 70.3(3) 2_665 . 3_564 yes
F1 Pr F1 119.88(19) 2_665 . 3_565 yes
F1 Pr F2 68.9(2) 2_665 . 3_565 yes
F2 Pr F3 139.1(3) 2_665 . 3_564 yes
F1 Pr F2 68.9(3) 3_565 . 2_665 yes
F2 Pr F2 70.9(3) 2_665 . 3_565 yes
F1 Pr F3 138.2(4) 3_565 . 3_564 yes
F2 Pr F3 91.8(4) 3_565 . 3_564 yes
F1 Pr F2 130.1(3) 3_565 . 3_565 yes
F2 Zr F3 87.4(4) . . . yes
F2 Zr F4 85.2(3) . . . yes
F2 Zr F4 85.2(3) . . 4_665 yes
F1 Zr F2 174.6(3) 7_545 . . yes
F2 Zr F4 94.0(3) . . 15_565 yes
F2 Zr F4 94.0(3) . . 17_455 yes
F3 Zr F4 140.7(3) . . . yes
F3 Zr F4 140.7(3) . . 4_665 yes
F1 Zr F3 98.0(4) 7_545 . . yes
F3 Zr F4 70.1(3) . . 15_565 yes
F3 Zr F4 70.1(3) . . 17_455 yes
F4 Zr F4 76.9(3) . . 4_665 yes
F1 Zr F4 90.7(3) 7_545 . . yes
F4 Zr F4 72.1(3) . . 15_565 yes
F4 Zr F4 148.9(3) . . 17_455 yes
F1 Zr F4 90.7(3) 7_545 . 4_665 yes
F4 Zr F4 148.9(3) 4_665 . 15_565 yes
F4 Zr F4 72.1(3) 4_665 . 17_455 yes
F1 Zr F4 87.9(3) 7_545 . 15_565 yes
F1 Zr F4 87.9(3) 7_545 . 17_455 yes
F4 Zr F4 138.8(3) 15_565 . 17_455 yes
Pr F1 Zr 142.8(4) . . 13_454 yes
Pr F2 Zr 172.6(4) . . . yes
Pr F3 Zr 177.0(6) 1_556 . . yes
Zr F4 Zr 154.5(3) . . 8_654 yes

loop_
_geom_bond_atom_site_label_1
_geom_bond_atom_site_label_2
_geom_bond_distance
_geom_bond_site_symmetry_1
_geom_bond_site_symmetry_2
_geom_bond_publ_flag
Pr F1 2.438(5) . . yes
Pr F2 2.361(8) . . yes
Pr F3 2.329(11) . 1_554 yes
Pr F3 2.329(12) . 2_664 yes
Pr F1 2.438(7) . 2_665 yes
Pr F2 2.361(9) . 2_665 yes
Pr F3 2.329(12) . 3_564 yes
Pr F1 2.438(7) . 3_565 yes
Pr F2 2.361(9) . 3_565 yes
Zr F2 1.957(8) . . yes
Zr F3 2.025(11) . . yes
Zr F4 2.124(7) . . yes
Zr F4 2.124(6) . 4_665 yes
Zr F1 1.966(7) . 7_545 yes
Zr F4 2.167(7) . 15_565 yes
Zr F4 2.167(9) . 17_455 yes
